data_2234783
loop_
_publ_author_name
'Wang, Xiang-Hui'
'Yang, Jian-Xin'
'Lin, Qiang'
'Chen, Jun-Hua'

_publ_section_title
;
 2-[(3-Bromoanilino)methyl]-1,2-benzothiazol-3(2<i>H</i>)-one
;
_journal_coeditor_code RZ2723
_journal_issue 5
_journal_name_full 'Acta Crystallographica Section E'
_journal_page_first o1303
_journal_paper_doi 10.1107/S1600536812012263
_journal_volume 68
_journal_year 2012
_chemical_formula_iupac 'C14 H11 Br N2 O S'
_chemical_formula_moiety 'C14 H11 Br N2 O S'
_chemical_formula_sum 'C14 H11 Br N2 O S'
_chemical_formula_weight 335.22
_chemical_name_systematic
;
2-[(3-Bromoanilino)methyl]-1,2-benzothiazol-3(2<i>H</i>)-one
;
_space_group_IT_number 14
_symmetry_cell_setting monoclinic
_symmetry_space_group_name_Hall '-P 2ybc'
_symmetry_space_group_name_H-M 'P 1 21/c 1'
_atom_sites_solution_hydrogens geom
_atom_sites_solution_primary direct
_atom_sites_solution_secondary difmap
_audit_creation_method SHELXL-97
_cell_angle_alpha 90.00
_cell_angle_beta 109.580(4)
_cell_angle_gamma 90.00
_cell_formula_units_Z 4
_cell_length_a 7.351(2)
_cell_length_b 22.781(7)
_cell_length_c 8.559(3)
_cell_measurement_reflns_used 4184
_cell_measurement_temperature 153(2)
_cell_measurement_theta_max 29.110
_cell_measurement_theta_min 2.680
_cell_volume 1350.4(7)
_computing_cell_refinement 'CrystalClear (Rigaku, 2008)'
_computing_data_collection 'CrystalClear (Rigaku, 2008)'
_computing_data_reduction 'CrystalClear (Rigaku, 2008)'
_computing_molecular_graphics 'SHELXTL (Sheldrick, 2008) and DIAMOND (Brandenburg, 1999)'
_computing_publication_material 'SHELXTL (Sheldrick, 2008) and publCIF (Westrip, 2010)'
_computing_structure_refinement 'SHELXL97 (Sheldrick, 2008)'
_computing_structure_solution 'SHELXS97 (Sheldrick, 2008)'
_diffrn_ambient_temperature 153(2)
_diffrn_detector_area_resol_mean 28.5714
_diffrn_measured_fraction_theta_full 0.988
_diffrn_measured_fraction_theta_max 0.988
_diffrn_measurement_device_type 'Rigaku AFC10/Saturn724+'
_diffrn_measurement_method 'phi and omega scans'
_diffrn_radiation_monochromator graphite
_diffrn_radiation_source 'Rotating Anode'
_diffrn_radiation_type MoK\a
_diffrn_radiation_wavelength 0.71073
_diffrn_reflns_av_R_equivalents 0.0372
_diffrn_reflns_av_sigmaI/netI 0.0449
_diffrn_reflns_limit_h_max 9
_diffrn_reflns_limit_h_min -10
_diffrn_reflns_limit_k_max 30
_diffrn_reflns_limit_k_min -31
_diffrn_reflns_limit_l_max 11
_diffrn_reflns_limit_l_min -11
_diffrn_reflns_number 11631
_diffrn_reflns_theta_full 29.12
_diffrn_reflns_theta_max 29.12
_diffrn_reflns_theta_min 2.68
_diffrn_standards_decay_% 0
_diffrn_standards_interval_count 0
_diffrn_standards_interval_time 0
_diffrn_standards_number 0
_exptl_absorpt_coefficient_mu 3.190
_exptl_absorpt_correction_T_max 0.4360
_exptl_absorpt_correction_T_min 0.3738
_exptl_absorpt_correction_type multi-scan
_exptl_absorpt_process_details '(ABSCOR; Higashi, 1995)'
_exptl_crystal_colour Colourless
_exptl_crystal_density_diffrn 1.649
_exptl_crystal_density_method 'not measured'
_exptl_crystal_description Block
_exptl_crystal_F_000 672
_exptl_crystal_size_max 0.38
_exptl_crystal_size_mid 0.37
_exptl_crystal_size_min 0.31
_refine_diff_density_max 0.442
_refine_diff_density_min -0.523
_refine_ls_extinction_method none
_refine_ls_goodness_of_fit_ref 1.001
_refine_ls_hydrogen_treatment mixed
_refine_ls_matrix_type full
_refine_ls_number_parameters 176
_refine_ls_number_reflns 3587
_refine_ls_number_restraints 0
_refine_ls_restrained_S_all 1.001
_refine_ls_R_factor_all 0.0498
_refine_ls_R_factor_gt 0.0315
_refine_ls_shift/su_max 0.000
_refine_ls_shift/su_mean 0.000
_refine_ls_structure_factor_coef Fsqd
_refine_ls_weighting_details 'calc w=1/[\s^2^(Fo^2^)+(0.0289P)^2^+0.1600P] where P=(Fo^2^+2Fc^2^)/3'
_refine_ls_weighting_scheme calc
_refine_ls_wR_factor_gt 0.0639
_refine_ls_wR_factor_ref 0.0685
_reflns_number_gt 2709
_reflns_number_total 3587
_reflns_threshold_expression I>2sigma(I)
_cod_data_source_file rz2723.cif
_cod_data_source_block I
_cod_original_cell_volume 1350.5(7)
_cod_original_sg_symbol_H-M 'P 21/c'
_cod_database_code 2234783
_cod_database_fobs_code 2234783

loop_
_symmetry_equiv_pos_as_xyz
'x, y, z'
'-x, y+1/2, -z+1/2'
'-x, -y, -z'
'x, -y-1/2, z-1/2'

loop_
_atom_site_type_symbol
_atom_site_label
_atom_site_fract_x
_atom_site_fract_y
_atom_site_fract_z
_atom_site_U_iso_or_equiv
_atom_site_adp_type
_atom_site_calc_flag
_atom_site_refinement_flags
_atom_site_occupancy
_atom_site_symmetry_multiplicity
Br Br1 0.37553(3) 0.693276(11) 0.83530(3) 0.03101(8) Uani d . 1 1
O O1 1.1959(2) 0.47887(6) 1.16801(16) 0.0223(3) Uani d . 1 1
S S1 1.30876(8) 0.60263(2) 1.48237(6) 0.02068(12) Uani d . 1 1
N N1 1.2660(2) 0.56804(7) 1.29651(19) 0.0181(4) Uani d . 1 1
C C13 0.6410(3) 0.69583(9) 0.9710(3) 0.0220(4) Uani d . 1 1
C C7 1.2302(3) 0.50892(9) 1.2939(2) 0.0174(4) Uani d . 1 1
N N2 1.0771(2) 0.60956(8) 1.0275(2) 0.0184(4) Uani d . 1 1
C C5 1.2107(3) 0.43397(10) 1.5099(3) 0.0218(4) Uani d . 1 1
H H5 1.1821 0.4025 1.4327 0.026 Uiso calc R 1 1
C C3 1.2648(3) 0.47107(10) 1.7852(3) 0.0253(5) Uani d . 1 1
H H3 1.2716 0.4638 1.8963 0.030 Uiso calc R 1 1
C C1 1.2822(3) 0.53648(9) 1.5741(2) 0.0181(4) Uani d . 1 1
C C9 0.9559(3) 0.65290(9) 1.0506(2) 0.0172(4) Uani d . 1 1
C C10 1.0203(3) 0.69745(9) 1.1676(3) 0.0261(5) Uani d . 1 1
H H10 1.1519 0.6985 1.2368 0.031 Uiso calc R 1 1
C C14 0.7614(3) 0.65249(9) 0.9498(2) 0.0182(4) Uani d . 1 1
H H14 0.7134 0.6229 0.8682 0.022 Uiso calc R 1 1
C C6 1.2401(3) 0.49047(9) 1.4604(2) 0.0168(4) Uani d . 1 1
C C8 1.2648(3) 0.59860(9) 1.1440(2) 0.0184(4) Uani d . 1 1
H H8A 1.3328 0.6366 1.1755 0.022 Uiso calc R 1 1
H H8B 1.3384 0.5747 1.0891 0.022 Uiso calc R 1 1
C C2 1.2955(3) 0.52715(10) 1.7396(3) 0.0237(5) Uani d . 1 1
H H2 1.3246 0.5584 1.8174 0.028 Uiso calc R 1 1
C C4 1.2239(3) 0.42447(10) 1.6723(3) 0.0259(5) Uani d . 1 1
H H4 1.2051 0.3861 1.7078 0.031 Uiso calc R 1 1
C C12 0.7015(3) 0.74034(11) 1.0860(3) 0.0324(5) Uani d . 1 1
H H12 0.6149 0.7697 1.0973 0.039 Uiso calc R 1 1
C C11 0.8935(4) 0.74030(11) 1.1840(3) 0.0349(6) Uani d . 1 1
H H11 0.9402 0.7703 1.2645 0.042 Uiso calc R 1 1
H H2N 1.017(3) 0.5816(10) 0.975(3) 0.023(6) Uiso d . 1 1

loop_
_atom_site_aniso_label
_atom_site_aniso_U_11
_atom_site_aniso_U_22
_atom_site_aniso_U_33
_atom_site_aniso_U_12
_atom_site_aniso_U_13
_atom_site_aniso_U_23
Br1 0.02204(12) 0.03134(14) 0.03771(15) 0.00613(10) 0.00744(9) 0.00158(11)
O1 0.0263(8) 0.0235(8) 0.0165(8) -0.0016(7) 0.0064(6) -0.0054(6)
S1 0.0272(3) 0.0200(3) 0.0155(3) -0.0026(2) 0.0080(2) -0.0035(2)
N1 0.0253(9) 0.0177(9) 0.0124(9) -0.0007(7) 0.0076(7) -0.0009(7)
C13 0.0227(10) 0.0203(11) 0.0235(12) 0.0014(9) 0.0083(9) 0.0035(9)
C7 0.0150(9) 0.0194(11) 0.0166(11) 0.0010(8) 0.0038(8) -0.0013(8)
N2 0.0189(9) 0.0179(9) 0.0162(9) 0.0000(7) 0.0029(7) -0.0024(7)
C5 0.0182(10) 0.0234(11) 0.0229(12) 0.0000(9) 0.0059(8) 0.0005(9)
C3 0.0220(11) 0.0365(13) 0.0191(12) 0.0016(10) 0.0092(9) 0.0068(10)
C1 0.0137(9) 0.0231(11) 0.0178(11) -0.0009(8) 0.0054(8) 0.0001(8)
C9 0.0207(10) 0.0151(10) 0.0164(10) 0.0000(8) 0.0071(8) 0.0024(8)
C10 0.0239(11) 0.0211(11) 0.0289(13) -0.0026(10) 0.0032(9) -0.0066(9)
C14 0.0228(11) 0.0176(10) 0.0150(11) -0.0001(8) 0.0073(8) 0.0006(8)
C6 0.0128(9) 0.0212(10) 0.0155(10) 0.0019(8) 0.0038(7) 0.0014(8)
C8 0.0208(10) 0.0215(11) 0.0154(10) -0.0010(9) 0.0095(8) 0.0005(8)
C2 0.0229(11) 0.0314(13) 0.0177(11) 0.0002(9) 0.0079(9) -0.0016(9)
C4 0.0232(11) 0.0277(12) 0.0279(13) 0.0004(10) 0.0098(9) 0.0081(10)
C12 0.0337(13) 0.0256(12) 0.0389(14) 0.0061(11) 0.0134(11) -0.0091(11)
C11 0.0392(14) 0.0251(13) 0.0382(14) -0.0003(11) 0.0100(11) -0.0165(11)

loop_
_atom_type_symbol
_atom_type_description
_atom_type_scat_dispersion_real
_atom_type_scat_dispersion_imag
_atom_type_scat_source
C C 0.0033 0.0016 'International Tables Vol C Tables 4.2.6.8 and 6.1.1.4'
H H 0.0000 0.0000 'International Tables Vol C Tables 4.2.6.8 and 6.1.1.4'
N N 0.0061 0.0033 'International Tables Vol C Tables 4.2.6.8 and 6.1.1.4'
O O 0.0106 0.0060 'International Tables Vol C Tables 4.2.6.8 and 6.1.1.4'
S S 0.1246 0.1234 'International Tables Vol C Tables 4.2.6.8 and 6.1.1.4'
Br Br -0.2901 2.4595 'International Tables Vol C Tables 4.2.6.8 and 6.1.1.4'

loop_
_geom_angle_atom_site_label_1
_geom_angle_atom_site_label_2
_geom_angle_atom_site_label_3
_geom_angle
N1 S1 C1 90.41(9)
C7 N1 C8 120.30(16)
C7 N1 S1 116.28(13)
C8 N1 S1 123.42(13)
C14 C13 C12 123.6(2)
C14 C13 Br1 117.97(16)
C12 C13 Br1 118.46(17)
O1 C7 N1 122.90(18)
O1 C7 C6 128.46(19)
N1 C7 C6 108.64(17)
C9 N2 C8 122.78(18)
C9 N2 H2N 112.0(16)
C8 N2 H2N 117.8(16)
C4 C5 C6 119.1(2)
C4 C5 H5 120.5
C6 C5 H5 120.5
C2 C3 C4 121.8(2)
C2 C3 H3 119.1
C4 C3 H3 119.1
C6 C1 C2 121.0(2)
C6 C1 S1 111.65(15)
C2 C1 S1 127.33(17)
N2 C9 C10 122.76(19)
N2 C9 C14 118.63(19)
C10 C9 C14 118.60(19)
C11 C10 C9 120.5(2)
C11 C10 H10 119.8
C9 C10 H10 119.8
C13 C14 C9 118.83(19)
C13 C14 H14 120.6
C9 C14 H14 120.6
C1 C6 C5 120.22(18)
C1 C6 C7 113.01(18)
C5 C6 C7 126.76(18)
N2 C8 N1 114.72(16)
N2 C8 H8A 108.6
N1 C8 H8A 108.6
N2 C8 H8B 108.6
N1 C8 H8B 108.6
H8A C8 H8B 107.6
C3 C2 C1 117.7(2)
C3 C2 H2 121.2
C1 C2 H2 121.2
C5 C4 C3 120.3(2)
C5 C4 H4 119.9
C3 C4 H4 119.9
C13 C12 C11 116.9(2)
C13 C12 H12 121.5
C11 C12 H12 121.5
C12 C11 C10 121.6(2)
C12 C11 H11 119.2
C10 C11 H11 119.2

loop_
_geom_bond_atom_site_label_1
_geom_bond_atom_site_label_2
_geom_bond_distance
Br1 C13 1.908(2)
O1 C7 1.229(2)
S1 N1 1.7074(17)
S1 C1 1.740(2)
N1 C7 1.371(3)
N1 C8 1.476(2)
C13 C14 1.378(3)
C13 C12 1.379(3)
C7 C6 1.464(3)
N2 C9 1.388(3)
N2 C8 1.427(2)
N2 H2N 0.82(2)
C5 C4 1.378(3)
C5 C6 1.394(3)
C5 H5 0.9500
C3 C2 1.376(3)
C3 C4 1.398(3)
C3 H3 0.9500
C1 C6 1.393(3)
C1 C2 1.403(3)
C9 C10 1.393(3)
C9 C14 1.401(3)
C10 C11 1.389(3)
C10 H10 0.9500
C14 H14 0.9500
C8 H8A 0.9900
C8 H8B 0.9900
C2 H2 0.9500
C4 H4 0.9500
C12 C11 1.379(3)
C12 H12 0.9500
C11 H11 0.9500

loop_
_geom_hbond_atom_site_label_D
_geom_hbond_atom_site_label_H
_geom_hbond_atom_site_label_A
_geom_hbond_site_symmetry_A
_geom_hbond_distance_DH
_geom_hbond_distance_HA
_geom_hbond_distance_DA
_geom_hbond_angle_DHA
N2 H2N O1 3_767 0.82(2) 2.14(2) 2.939(2) 167(2)
C3 H3 O1 1_556 0.95 2.59 3.484(3) 157
C10 H10 Br1 4_676 0.95 2.93 3.545(3) 124
C14 H14 O1 3_767 0.95 2.46 3.207(3) 135

loop_
_geom_torsion_atom_site_label_1
_geom_torsion_atom_site_label_2
_geom_torsion_atom_site_label_3
_geom_torsion_atom_site_label_4
_geom_torsion
C1 S1 N1 C7 0.55(16)
C1 S1 N1 C8 -179.97(16)
C8 N1 C7 O1 0.0(3)
S1 N1 C7 O1 179.45(15)
C8 N1 C7 C6 -179.87(16)
S1 N1 C7 C6 -0.4(2)
N1 S1 C1 C6 -0.57(15)
N1 S1 C1 C2 -179.34(19)
C8 N2 C9 C10 14.7(3)
C8 N2 C9 C14 -166.54(18)
N2 C9 C10 C11 179.0(2)
C14 C9 C10 C11 0.3(3)
C12 C13 C14 C9 0.5(3)
Br1 C13 C14 C9 -178.70(15)
N2 C9 C14 C13 -179.28(18)
C10 C9 C14 C13 -0.5(3)
C2 C1 C6 C5 -0.2(3)
S1 C1 C6 C5 -179.05(15)
C2 C1 C6 C7 179.34(18)
S1 C1 C6 C7 0.5(2)
C4 C5 C6 C1 0.1(3)
C4 C5 C6 C7 -179.39(19)
O1 C7 C6 C1 -179.89(19)
N1 C7 C6 C1 -0.1(2)
O1 C7 C6 C5 -0.4(3)
N1 C7 C6 C5 179.41(18)
C9 N2 C8 N1 74.6(2)
C7 N1 C8 N2 76.3(2)
S1 N1 C8 N2 -103.16(19)
C4 C3 C2 C1 0.7(3)
C6 C1 C2 C3 -0.2(3)
S1 C1 C2 C3 178.47(16)
C6 C5 C4 C3 0.4(3)
C2 C3 C4 C5 -0.9(3)
C14 C13 C12 C11 -0.3(4)
Br1 C13 C12 C11 178.94(18)
C13 C12 C11 C10 0.0(4)
C9 C10 C11 C12 0.0(4)

loop_
_cod_related_entry_id
_cod_related_entry_database
_cod_related_entry_code
1 ChemSpider 30657714
